data_4026262
loop_
_publ_author_name
'Jing Sun'
'Michael T. Perfetti'
'Webster L. Santos'

_publ_section_title
;
 A Method for the Deprotection of Alkylpinacolyl Boronate Esters
;
_journal_name_full 'Journal of Organic Chemistry'
_journal_page_first 3571
_journal_page_last 3575
_journal_paper_doi 10.1021/jo200250y
_journal_volume 76
_journal_year 2011
_chemical_formula_moiety 'C8 H16 B N O4'
_chemical_formula_sum 'C8 H16 B N O4'
_chemical_formula_weight 201.03
_chemical_name_systematic
; 
 ? 
;
_space_group_IT_number 29
_symmetry_cell_setting orthorhombic
_symmetry_space_group_name_Hall 'P 2c -2ac'
_symmetry_space_group_name_H-M 'P c a 21'
_atom_sites_solution_hydrogens geom
_atom_sites_solution_primary direct
_atom_sites_solution_secondary difmap
_audit_creation_method SHELXL-97
_cell_angle_alpha 90.00
_cell_angle_beta 90.00
_cell_angle_gamma 90.00
_cell_formula_units_Z 4
_cell_length_a 22.3967(9)
_cell_length_b 4.7980(2)
_cell_length_c 9.4977(4)
_cell_measurement_reflns_used 3521
_cell_measurement_temperature 100(2)
_cell_measurement_theta_max 27.4246
_cell_measurement_theta_min 3.4615
_cell_volume 1020.62(7)
_computing_cell_refinement 'CrysAlisPro (Oxford Diffraction, 2009)'
_computing_data_collection 'CrysAlisPro (Oxford Diffraction, 2009)'
_computing_data_reduction 'CrysAlisPro (Oxford Diffraction, 2009)'
_computing_molecular_graphics 'SHELXTL (Sheldrick, G. M. (2008). Acta Cryst. A64, 112-122.)'
_computing_publication_material 'SHELXTL (Sheldrick, G. M. (2008). Acta Cryst. A64, 112-122.)'
_computing_structure_refinement 'SHELXL-97 (Sheldrick, G. M. (2008). Acta Cryst. A64, 112-122.)'
_computing_structure_solution 'SHELXS-97 (Sheldrick, G. M. (2008). Acta Cryst. A64, 112-122.)'
_diffrn_ambient_temperature 100(2)
_diffrn_detector CCD
_diffrn_detector_area_resol_mean 10.2265
_diffrn_detector_type 'Oxford Diffraction Atlas CCD'
_diffrn_measured_fraction_theta_full 0.998
_diffrn_measured_fraction_theta_max 0.998
_diffrn_measurement_device '\k-geometry diffractometer'
_diffrn_measurement_device_type 'Oxford Diffraction Gemini'
_diffrn_measurement_method 'phi and omega scans'
_diffrn_orient_matrix_UB_11 -0.1213279707
_diffrn_orient_matrix_UB_12 -0.0067373282
_diffrn_orient_matrix_UB_13 0.0178094800
_diffrn_orient_matrix_UB_21 -0.0800613413
_diffrn_orient_matrix_UB_22 -0.0145222436
_diffrn_orient_matrix_UB_23 -0.0259739354
_diffrn_orient_matrix_UB_31 0.0269336080
_diffrn_orient_matrix_UB_32 -0.0730284900
_diffrn_orient_matrix_UB_33 0.0035169359
_diffrn_radiation_monochromator graphite
_diffrn_radiation_probe x-ray
_diffrn_radiation_type MoK\a
_diffrn_radiation_wavelength 0.71073
_diffrn_reflns_av_R_equivalents 0.0542
_diffrn_reflns_av_sigmaI/netI 0.0365
_diffrn_reflns_limit_h_max 29
_diffrn_reflns_limit_h_min -28
_diffrn_reflns_limit_k_max 6
_diffrn_reflns_limit_k_min -6
_diffrn_reflns_limit_l_max 12
_diffrn_reflns_limit_l_min -12
_diffrn_reflns_number 8805
_diffrn_reflns_theta_full 27.51
_diffrn_reflns_theta_max 27.51
_diffrn_reflns_theta_min 3.64
_diffrn_source 'fine-focus sealed tube'
_diffrn_source_current 40
_diffrn_source_voltage 50
_diffrn_standards_decay_% <2%
_diffrn_standards_interval_count 50
_diffrn_standards_number 2
_exptl_absorpt_coefficient_mu 0.101
_exptl_absorpt_correction_type none
_exptl_crystal_colour colorless
_exptl_crystal_density_diffrn 1.308
_exptl_crystal_description plate
_exptl_crystal_F_000 432
_exptl_crystal_size_max 0.314
_exptl_crystal_size_mid 0.148
_exptl_crystal_size_min 0.020
_refine_diff_density_max 0.241
_refine_diff_density_min -0.163
_refine_diff_density_rms 0.043
_refine_ls_extinction_method none
_refine_ls_goodness_of_fit_ref 1.025
_refine_ls_hydrogen_treatment constr
_refine_ls_matrix_type full
_refine_ls_number_parameters 128
_refine_ls_number_reflns 1248
_refine_ls_number_restraints 1
_refine_ls_restrained_S_all 1.025
_refine_ls_R_factor_all 0.0481
_refine_ls_R_factor_gt 0.0368
_refine_ls_shift/su_max 0.000
_refine_ls_shift/su_mean 0.000
_refine_ls_structure_factor_coef Fsqd
_refine_ls_weighting_details 'calc w=1/[\s^2^(Fo^2^)+(0.0460P)^2^+0.0000P] where P=(Fo^2^+2Fc^2^)/3'
_refine_ls_weighting_scheme calc
_refine_ls_wR_factor_gt 0.0767
_refine_ls_wR_factor_ref 0.0792
_reflns_number_gt 1061
_reflns_number_total 1248
_reflns_threshold_expression >2sigma(I)
_cod_data_source_file jo200250y_si_001.cif
_cod_data_source_block cs1473
_cod_database_code 4026262

loop_
_symmetry_equiv_pos_as_xyz
'x, y, z'
'-x, -y, z+1/2'
'x+1/2, -y, z'
'-x+1/2, y, z+1/2'

loop_
_atom_site_label
_atom_site_type_symbol
_atom_site_fract_x
_atom_site_fract_y
_atom_site_fract_z
_atom_site_U_iso_or_equiv
_atom_site_adp_type
_atom_site_occupancy
_atom_site_symmetry_multiplicity
_atom_site_calc_flag
_atom_site_refinement_flags
B1 B 0.40884(11) 0.5782(5) 0.0845(3) 0.0161(5) Uani 1 1 d .
C1 C 0.38362(11) 0.8384(5) 0.3032(2) 0.0219(5) Uani 1 1 d .
H1A H 0.3512 0.9716 0.2814 0.026 Uiso 1 1 calc R
H1B H 0.4013 0.8872 0.3955 0.026 Uiso 1 1 calc R
C2 C 0.36071(11) 0.5402(5) 0.3030(2) 0.0237(6) Uani 1 1 d .
H2A H 0.3883 0.4162 0.3549 0.028 Uiso 1 1 calc R
H2B H 0.3207 0.5294 0.3471 0.028 Uiso 1 1 calc R
C3 C 0.49165(10) 0.7638(5) 0.2362(2) 0.0228(5) Uani 1 1 d .
H3A H 0.4912 0.6726 0.3297 0.027 Uiso 1 1 calc R
H3B H 0.5176 0.9308 0.2404 0.027 Uiso 1 1 calc R
C4 C 0.51252(11) 0.5634(5) 0.1225(2) 0.0225(5) Uani 1 1 d .
H4A H 0.5255 0.6660 0.0374 0.027 Uiso 1 1 calc R
H4B H 0.5461 0.4476 0.1567 0.027 Uiso 1 1 calc R
C5 C 0.39453(10) 0.6774(5) -0.0734(2) 0.0158(5) Uani 1 1 d .
H5A H 0.4304 0.7721 -0.1113 0.019 Uiso 1 1 calc R
H5B H 0.3875 0.5097 -0.1318 0.019 Uiso 1 1 calc R
C6 C 0.34143(10) 0.8717(5) -0.0907(2) 0.0187(5) Uani 1 1 d .
H6A H 0.3044 0.7679 -0.0686 0.022 Uiso 1 1 calc R
H6B H 0.3450 1.0260 -0.0220 0.022 Uiso 1 1 calc R
C7 C 0.33620(9) 0.9927(5) -0.2362(2) 0.0176(5) Uani 1 1 d .
C8 C 0.28190(11) 1.2956(6) -0.3829(3) 0.0299(6) Uani 1 1 d .
H8A H 0.3153 1.4253 -0.3949 0.045 Uiso 1 1 calc R
H8B H 0.2442 1.3990 -0.3857 0.045 Uiso 1 1 calc R
H8C H 0.2825 1.1576 -0.4590 0.045 Uiso 1 1 calc R
N1 N 0.42995(8) 0.8383(4) 0.19000(19) 0.0172(4) Uani 1 1 d .
H1 H 0.4299 1.0069 0.1417 0.021 Uiso 1 1 calc R
O1 O 0.35784(7) 0.4638(3) 0.15840(15) 0.0204(4) Uani 1 1 d .
O2 O 0.46178(7) 0.3959(3) 0.09295(17) 0.0193(4) Uani 1 1 d .
O3 O 0.37104(7) 0.9598(4) -0.33158(16) 0.0266(4) Uani 1 1 d .
O4 O 0.28742(7) 1.1550(4) -0.24872(16) 0.0265(4) Uani 1 1 d .

loop_
_atom_site_aniso_label
_atom_site_aniso_U_11
_atom_site_aniso_U_22
_atom_site_aniso_U_33
_atom_site_aniso_U_23
_atom_site_aniso_U_13
_atom_site_aniso_U_12
B1 0.0229(12) 0.0108(12) 0.0144(12) 0.0002(11) -0.0031(11) -0.0022(10)
C1 0.0334(14) 0.0180(13) 0.0144(11) 0.0011(9) 0.0019(9) 0.0025(11)
C2 0.0330(13) 0.0214(14) 0.0167(12) 0.0040(10) 0.0041(10) -0.0024(11)
C3 0.0284(12) 0.0213(12) 0.0189(11) 0.0010(10) -0.0067(10) -0.0053(10)
C4 0.0233(12) 0.0256(14) 0.0185(11) 0.0039(10) -0.0044(9) -0.0001(11)
C5 0.0198(10) 0.0153(12) 0.0125(10) 0.0013(9) 0.0027(8) -0.0018(9)
C6 0.0208(11) 0.0205(12) 0.0148(11) 0.0014(10) 0.0013(9) 0.0005(10)
C7 0.0169(10) 0.0184(11) 0.0174(12) 0.0017(10) -0.0029(9) -0.0024(9)
C8 0.0263(13) 0.0409(16) 0.0225(12) 0.0130(12) -0.0009(10) 0.0087(12)
N1 0.0260(9) 0.0128(10) 0.0128(8) 0.0025(8) -0.0018(8) -0.0026(8)
O1 0.0249(8) 0.0209(9) 0.0153(8) 0.0020(7) 0.0003(7) -0.0058(7)
O2 0.0224(8) 0.0162(7) 0.0191(8) 0.0015(7) -0.0022(6) 0.0005(7)
O3 0.0281(8) 0.0364(11) 0.0152(9) 0.0041(8) 0.0034(7) 0.0083(8)
O4 0.0220(8) 0.0386(10) 0.0189(8) 0.0107(8) 0.0020(7) 0.0080(7)

loop_
_atom_type_symbol
_atom_type_description
_atom_type_scat_dispersion_real
_atom_type_scat_dispersion_imag
_atom_type_scat_source
C C 0.0033 0.0000 'International Tables Vol C Tables 4.2.6.8 and 6.1.1.4'
H H 0.0000 0.0000 'International Tables Vol C Tables 4.2.6.8 and 6.1.1.4'
B B 0.0013 0.0000 'International Tables Vol C Tables 4.2.6.8 and 6.1.1.4'
N N 0.0061 0.0000 'International Tables Vol C Tables 4.2.6.8 and 6.1.1.4'
O O 0.0106 0.0000 'International Tables Vol C Tables 4.2.6.8 and 6.1.1.4'

loop_
_exptl_crystal_face_index_h
_exptl_crystal_face_index_k
_exptl_crystal_face_index_l
_exptl_crystal_face_perp_dist
_exptl_oxdiff_crystal_face_indexfrac_h
_exptl_oxdiff_crystal_face_indexfrac_k
_exptl_oxdiff_crystal_face_indexfrac_l
_exptl_oxdiff_crystal_face_x
_exptl_oxdiff_crystal_face_y
_exptl_oxdiff_crystal_face_z
-1 0 0 0.1574 -1.0003 -0.0067 0.0043 0.1215 0.0801 -0.0264
1 0 0 0.1574 1.0003 0.0067 -0.0043 -0.1215 -0.0801 0.0264
0 -1 0 0.0741 0.0022 -0.9987 -0.0012 0.0064 0.0144 0.0730
0 1 0 0.0741 -0.0022 0.9987 0.0012 -0.0064 -0.0144 -0.0730
0 0 -1 0.0104 0.0004 0.0003 -0.9994 -0.0178 0.0259 -0.0035
0 0 1 0.0104 -0.0004 -0.0003 0.9994 0.0178 -0.0259 0.0035

loop_
_geom_angle_atom_site_label_1
_geom_angle_atom_site_label_2
_geom_angle_atom_site_label_3
_geom_angle
O1 B1 O2 112.49(18)
O1 B1 C5 114.06(18)
O2 B1 C5 112.77(19)
O1 B1 N1 102.45(18)
O2 B1 N1 100.53(16)
C5 B1 N1 113.32(18)
N1 C1 C2 103.46(19)
O1 C2 C1 105.04(18)
N1 C3 C4 103.14(18)
O2 C4 C3 104.62(18)
C6 C5 B1 116.03(17)
C7 C6 C5 113.40(18)
O3 C7 O4 122.3(2)
O3 C7 C6 126.1(2)
O4 C7 C6 111.59(19)
C3 N1 C1 115.54(17)
C3 N1 B1 105.06(16)
C1 N1 B1 103.64(16)
C2 O1 B1 109.54(17)
C4 O2 B1 108.57(16)
C7 O4 C8 114.63(17)

loop_
_geom_bond_atom_site_label_1
_geom_bond_atom_site_label_2
_geom_bond_distance
B1 O1 1.449(3)
B1 O2 1.476(3)
B1 C5 1.606(3)
B1 N1 1.669(3)
C1 N1 1.494(3)
C1 C2 1.520(3)
C2 O1 1.423(3)
C3 N1 1.493(3)
C3 C4 1.520(3)
C4 O2 1.420(3)
C5 C6 1.520(3)
C6 C7 1.503(3)
C7 O3 1.206(3)
C7 O4 1.347(3)
C8 O4 1.447(3)

loop_
_geom_hbond_atom_site_label_D
_geom_hbond_atom_site_label_H
_geom_hbond_atom_site_label_A
_geom_hbond_distance_DH
_geom_hbond_distance_HA
_geom_hbond_distance_DA
_geom_hbond_angle_DHA
_geom_hbond_site_symmetry_A
N1 H1 O2 0.93 2.05 2.918(2) 154.5 1_565
